data_7159599
loop_
_publ_author_name
'Arandhara, Pallav Jyoti'
'Behera, Bipin Kumar'
'Biswas, Subhamoy'
'Saikia, Anil K.'

_publ_section_title
;
 Synthesis of 1,2,3-triazole-fused N-heterocycles from <i>N</i>-alkynyl
 hydroxyisoindolinones and sodium azide <i>via</i> the Huisgen reaction.
;
_journal_issue 43
_journal_name_full 'Organic &amp; biomolecular chemistry'
_journal_page_first 8772
_journal_page_last 8781
_journal_paper_doi 10.1039/d3ob01498c
_journal_volume 21
_journal_year 2023
_chemical_absolute_configuration S
_chemical_formula_sum 'C12 H12 N4 O2'
_chemical_formula_weight 244.26
_space_group_crystal_system monoclinic
_space_group_IT_number 4
_space_group_name_Hall 'P 2yb'
_space_group_name_H-M_alt 'P 1 21 1'
_atom_sites_solution_hydrogens mixed
_audit_creation_method SHELXL-2018/3
_audit_update_record
;
2023-06-12 deposited with the CCDC.	2023-10-18 downloaded from the CCDC.
;
_cell_angle_alpha 90
_cell_angle_beta 104.242(2)
_cell_angle_gamma 90
_cell_formula_units_Z 2
_cell_length_a 10.0470(8)
_cell_length_b 4.9832(4)
_cell_length_c 11.8477(10)
_cell_measurement_reflns_used 9908
_cell_measurement_temperature 298(2)
_cell_measurement_theta_max 26.39
_cell_measurement_theta_min 2.39
_cell_volume 574.94(8)
_computing_structure_refinement 'SHELXL-2018/3 (Sheldrick, 2018)'
_computing_structure_solution 'SHELXT 2018/2 (Sheldrick, 2018)'
_diffrn_ambient_temperature 298(2)
_diffrn_measured_fraction_theta_full 0.996
_diffrn_measured_fraction_theta_max 0.996
_diffrn_measurement_device_type 'Bruker APEX-II CCD'
_diffrn_measurement_method '\f and \w scans'
_diffrn_radiation_type MoK\a
_diffrn_radiation_wavelength 0.71073
_diffrn_reflns_av_R_equivalents 0.0507
_diffrn_reflns_av_unetI/netI 0.0271
_diffrn_reflns_Laue_measured_fraction_full 0.996
_diffrn_reflns_Laue_measured_fraction_max 0.996
_diffrn_reflns_limit_h_max 11
_diffrn_reflns_limit_h_min -11
_diffrn_reflns_limit_k_max 5
_diffrn_reflns_limit_k_min -5
_diffrn_reflns_limit_l_max 14
_diffrn_reflns_limit_l_min -14
_diffrn_reflns_number 18229
_diffrn_reflns_point_group_measured_fraction_full 0.997
_diffrn_reflns_point_group_measured_fraction_max 0.997
_diffrn_reflns_theta_full 24.988
_diffrn_reflns_theta_max 24.988
_diffrn_reflns_theta_min 1.773
_exptl_absorpt_coefficient_mu 0.100
_exptl_absorpt_correction_type none
_exptl_crystal_colour colorless
_exptl_crystal_density_diffrn 1.411
_exptl_crystal_description block
_exptl_crystal_F_000 256
_refine_diff_density_max 0.119
_refine_diff_density_min -0.161
_refine_diff_density_rms 0.030
_refine_ls_abs_structure_details
;
 Flack x determined using 751 quotients [(I+)-(I-)]/[(I+)+(I-)]
 (Parsons, Flack and Wagner, Acta Cryst. B69 (2013) 249-259).
;
_refine_ls_abs_structure_Flack 0.0(8)
_refine_ls_extinction_method none
_refine_ls_goodness_of_fit_ref 0.715
_refine_ls_hydrogen_treatment mixed
_refine_ls_matrix_type full
_refine_ls_number_parameters 171
_refine_ls_number_reflns 2013
_refine_ls_number_restraints 1
_refine_ls_restrained_S_all 0.715
_refine_ls_R_factor_all 0.0405
_refine_ls_R_factor_gt 0.0357
_refine_ls_shift/su_max 0.000
_refine_ls_shift/su_mean 0.000
_refine_ls_structure_factor_coef Fsqd
_refine_ls_weighting_details 'w=1/[\s^2^(Fo^2^)+(0.1000P)^2^+0.3040P] where P=(Fo^2^+2Fc^2^)/3'
_refine_ls_weighting_scheme calc
_refine_ls_wR_factor_gt 0.1020
_refine_ls_wR_factor_ref 0.1103
_reflns_Friedel_coverage 0.777
_reflns_Friedel_fraction_full 0.998
_reflns_Friedel_fraction_max 0.998
_reflns_number_gt 1867
_reflns_number_total 2013
_reflns_threshold_expression 'I > 2\s(I)'
_cod_data_source_file d3ob01498c2.cif
_cod_data_source_block AKS_0m_a
_cod_depositor_comments 'Adding full bibliography for 7159599.cif.'
_cod_original_sg_symbol_H-M 'P 21'
_cod_database_code 7159599
_shelx_shelxl_version_number 2018/3
_shelx_space_group_comment
;
The symmetry employed for this shelxl refinement is uniquely defined
by the following loop, which should always be used as a source of
symmetry information in preference to the above space-group names.
They are only intended as comments.
;

loop_
_space_group_symop_operation_xyz
'x, y, z'
'-x, y+1/2, -z'

loop_
_atom_site_label
_atom_site_type_symbol
_atom_site_fract_x
_atom_site_fract_y
_atom_site_fract_z
_atom_site_U_iso_or_equiv
_atom_site_adp_type
_atom_site_occupancy
_atom_site_site_symmetry_order
_atom_site_calc_flag
_atom_site_refinement_flags_posn
_atom_site_refinement_flags_adp
_atom_site_refinement_flags_occupancy
_atom_site_disorder_assembly
_atom_site_disorder_group
O1 O 0.3039(2) 0.6994(5) 0.42548(18) 0.0491(6) Uani 1 1 d . . . . .
O2 O 0.0381(4) 0.7124(9) 0.4677(4) 0.0855(11) Uani 1 1 d . . . . .
N1 N 0.5497(3) 0.5046(5) 0.1805(2) 0.0357(6) Uani 1 1 d . . . . .
N2 N 0.5757(3) 0.3297(6) 0.1018(2) 0.0468(7) Uani 1 1 d . . . . .
N3 N 0.7069(3) 0.2673(7) 0.1375(3) 0.0564(8) Uani 1 1 d . . . . .
N4 N 0.4126(2) 0.7480(5) 0.27825(19) 0.0352(6) Uani 1 1 d . . . . .
C1 C 0.7609(4) 0.4038(9) 0.2365(3) 0.0558(10) Uani 1 1 d . . . . .
H1 H 0.852176 0.394679 0.278440 0.067 Uiso 1 1 calc R U . . .
C2 C 0.6626(3) 0.5565(7) 0.2660(3) 0.0405(7) Uani 1 1 d . . . . .
C3 C 0.6582(3) 0.7370(8) 0.3662(3) 0.0471(8) Uani 1 1 d . . . . .
H3A H 0.738744 0.851448 0.383403 0.057 Uiso 1 1 calc R U . . .
H3B H 0.659446 0.629389 0.434639 0.057 Uiso 1 1 calc R U . . .
C4 C 0.5292(3) 0.9101(6) 0.3376(3) 0.0433(8) Uani 1 1 d . . . . .
H4A H 0.512556 0.983121 0.408770 0.052 Uiso 1 1 calc R U . . .
H4B H 0.541441 1.058533 0.288178 0.052 Uiso 1 1 calc R U . . .
C5 C 0.4130(3) 0.6266(6) 0.1669(2) 0.0346(7) Uani 1 1 d . . . . .
H5 H 0.394822 0.760706 0.104547 0.042 Uiso 1 1 calc R U . . .
C6 C 0.3190(3) 0.6370(6) 0.3291(3) 0.0359(7) Uani 1 1 d . . . . .
C7 C 0.2434(3) 0.4342(7) 0.2467(3) 0.0366(7) Uani 1 1 d . . . . .
C8 C 0.2981(3) 0.4262(6) 0.1501(3) 0.0367(7) Uani 1 1 d . . . . .
C9 C 0.1362(3) 0.2675(8) 0.2557(3) 0.0476(8) Uani 1 1 d . . . . .
H9 H 0.100457 0.271551 0.321075 0.057 Uiso 1 1 calc R U . . .
C10 C 0.0841(3) 0.0952(8) 0.1642(4) 0.0575(10) Uani 1 1 d . . . . .
H10 H 0.012100 -0.019117 0.167715 0.069 Uiso 1 1 calc R U . . .
C11 C 0.1382(4) 0.0906(8) 0.0670(3) 0.0552(9) Uani 1 1 d . . . . .
H11 H 0.101217 -0.026897 0.006427 0.066 Uiso 1 1 calc R U . . .
C12 C 0.2451(3) 0.2555(8) 0.0581(3) 0.0445(8) Uani 1 1 d . . . . .
H12 H 0.280395 0.252156 -0.007465 0.053 Uiso 1 1 calc R U . . .
H13A H 0.112(6) 0.715(14) 0.452(4) 0.085(16) Uiso 1 1 d . . . . .
H13B H 0.007(6) 0.867(14) 0.474(5) 0.09(2) Uiso 1 1 d . . . . .

loop_
_atom_site_aniso_label
_atom_site_aniso_U_11
_atom_site_aniso_U_22
_atom_site_aniso_U_33
_atom_site_aniso_U_23
_atom_site_aniso_U_13
_atom_site_aniso_U_12
O1 0.0505(13) 0.0638(16) 0.0372(12) -0.0046(11) 0.0186(10) 0.0029(12)
O2 0.067(2) 0.070(2) 0.137(3) -0.009(2) 0.059(2) -0.0084(17)
N1 0.0399(13) 0.0367(14) 0.0333(12) 0.0024(10) 0.0145(10) 0.0017(11)
N2 0.0534(16) 0.0491(17) 0.0436(15) -0.0017(12) 0.0228(12) 0.0067(13)
N3 0.0530(17) 0.065(2) 0.0578(18) 0.0003(17) 0.0267(14) 0.0135(16)
N4 0.0383(13) 0.0352(13) 0.0339(12) -0.0027(11) 0.0119(10) 0.0014(11)
C1 0.0376(17) 0.070(3) 0.061(2) 0.003(2) 0.0146(16) 0.0095(17)
C2 0.0347(15) 0.0450(18) 0.0427(17) 0.0046(14) 0.0114(13) -0.0014(13)
C3 0.0419(17) 0.0516(19) 0.0461(18) -0.0036(17) 0.0073(13) -0.0071(16)
C4 0.0507(18) 0.0345(17) 0.0466(17) -0.0041(14) 0.0151(14) -0.0059(14)
C5 0.0411(15) 0.0316(15) 0.0331(14) 0.0033(12) 0.0129(12) 0.0047(13)
C6 0.0339(15) 0.0382(16) 0.0368(15) 0.0061(13) 0.0110(12) 0.0085(13)
C7 0.0317(14) 0.0366(16) 0.0398(15) 0.0014(13) 0.0054(12) 0.0070(12)
C8 0.0348(14) 0.0363(16) 0.0375(15) 0.0042(12) 0.0060(11) 0.0060(12)
C9 0.0340(16) 0.050(2) 0.059(2) 0.0048(18) 0.0126(14) 0.0035(15)
C10 0.0340(17) 0.052(2) 0.083(3) -0.001(2) 0.0079(17) -0.0016(15)
C11 0.0435(19) 0.049(2) 0.065(2) -0.0158(18) -0.0022(16) 0.0030(16)
C12 0.0411(16) 0.0458(18) 0.0435(17) -0.0063(16) 0.0043(13) 0.0059(15)

loop_
_atom_type_symbol
_atom_type_description
_atom_type_scat_dispersion_real
_atom_type_scat_dispersion_imag
_atom_type_scat_source
C C 0.0033 0.0016 'International Tables Vol C Tables 4.2.6.8 and 6.1.1.4'
H H 0.0000 0.0000 'International Tables Vol C Tables 4.2.6.8 and 6.1.1.4'
N N 0.0061 0.0033 'International Tables Vol C Tables 4.2.6.8 and 6.1.1.4'
O O 0.0106 0.0060 'International Tables Vol C Tables 4.2.6.8 and 6.1.1.4'

loop_
_geom_angle_atom_site_label_1
_geom_angle_atom_site_label_2
_geom_angle_atom_site_label_3
_geom_angle
_geom_angle_site_symmetry_1
_geom_angle_site_symmetry_3
_geom_angle_publ_flag
C2 N1 N2 111.9(3) . . ?
C2 N1 C5 126.4(3) . . ?
N2 N1 C5 121.6(2) . . ?
N3 N2 N1 106.2(3) . . ?
N2 N3 C1 108.5(3) . . ?
C6 N4 C5 113.0(3) . . ?
C6 N4 C4 125.2(3) . . ?
C5 N4 C4 119.3(2) . . ?
N3 C1 C2 110.1(3) . . ?
N1 C2 C1 103.3(3) . . ?
N1 C2 C3 121.8(3) . . ?
C1 C2 C3 134.8(3) . . ?
C2 C3 C4 110.7(3) . . ?
N4 C4 C3 109.5(3) . . ?
N4 C5 N1 106.4(2) . . ?
N4 C5 C8 103.0(2) . . ?
N1 C5 C8 113.9(2) . . ?
O1 C6 N4 124.6(3) . . ?
O1 C6 C7 128.8(3) . . ?
N4 C6 C7 106.6(2) . . ?
C9 C7 C8 121.3(3) . . ?
C9 C7 C6 129.9(3) . . ?
C8 C7 C6 108.8(3) . . ?
C12 C8 C7 121.0(3) . . ?
C12 C8 C5 130.4(3) . . ?
C7 C8 C5 108.6(3) . . ?
C10 C9 C7 117.6(3) . . ?
C9 C10 C11 120.8(3) . . ?
C12 C11 C10 121.7(3) . . ?
C11 C12 C8 117.6(3) . . ?

loop_
_geom_bond_atom_site_label_1
_geom_bond_atom_site_label_2
_geom_bond_distance
_geom_bond_site_symmetry_2
_geom_bond_publ_flag
O1 C6 1.228(3) . ?
N1 C2 1.347(4) . ?
N1 N2 1.348(4) . ?
N1 C5 1.474(4) . ?
N2 N3 1.318(4) . ?
N3 C1 1.349(5) . ?
N4 C6 1.355(4) . ?
N4 C5 1.452(4) . ?
N4 C4 1.453(4) . ?
C1 C2 1.359(5) . ?
C2 C3 1.498(5) . ?
C3 C4 1.524(5) . ?
C5 C8 1.502(4) . ?
C6 C7 1.478(4) . ?
C7 C9 1.386(5) . ?
C7 C8 1.387(4) . ?
C8 C12 1.382(5) . ?
C9 C10 1.381(6) . ?
C10 C11 1.389(6) . ?
C11 C12 1.377(5) . ?
